data_7043827
loop_
_publ_author_name
'Iannuzzi, Theresa E.'
'Gao, Yafei'
'Baker, Tessa M.'
'Deng, Liang'
'Neidig, Michael L.'

_publ_section_title
;
 Magnetic circular dichroism and density functional theory studies of
 electronic structure and bonding in cobalt(II)-N-heterocyclic carbene
 complexes
;
_journal_name_full 'Dalton Trans.'
_journal_paper_doi 10.1039/C7DT01748K
_journal_year 2017
_chemical_formula_moiety 'C30 H48 Cl2 Co N4'
_chemical_formula_sum 'C30 H48 Cl2 Co N4'
_chemical_formula_weight 594.55
_chemical_name_systematic
;
 ?
;
_chemical_properties_physical ', Air-sensitive,Moisture-sensitive'
_space_group_crystal_system trigonal
_space_group_IT_number 148
_space_group_name_Hall '-R 3'
_space_group_name_H-M_alt 'R -3'
_symmetry_space_group_name_Hall '-R 3'
_symmetry_space_group_name_H-M 'R -3 :H'
_atom_sites_solution_hydrogens geom
_atom_sites_solution_primary direct
_audit_creation_date 2015-08-18
_audit_creation_method
;
Olex2 1.2
(compiled 2015.01.26 svn.r3150 for OlexSys, GUI svn.r4998)
;
_audit_update_record
;
2017-05-09 deposited with the CCDC.
2017-07-25 downloaded from the CCDC.
;
_cell_angle_alpha 90
_cell_angle_beta 90
_cell_angle_gamma 120
_cell_formula_units_Z 18
_cell_length_a 28.0964(16)
_cell_length_b 28.0964(16)
_cell_length_c 24.9467(14)
_cell_measurement_reflns_used 9970
_cell_measurement_temperature 130(2)
_cell_measurement_theta_max 27.08
_cell_measurement_theta_min 2.34
_cell_volume 17054.7(17)
_computing_cell_refinement 'SAINT v7.68A (Bruker, 2009)'
_computing_data_reduction 'SAINT v7.68A (Bruker, 2009)'
_computing_molecular_graphics 'Olex2 (Dolomanov et al., 2009)'
_computing_publication_material 'Olex2 (Dolomanov et al., 2009)'
_computing_structure_refinement 'XL (Sheldrick, 2008)'
_computing_structure_solution 'SIR2004 (Burla et al., 2007)'
_diffrn_ambient_temperature 130
_diffrn_measured_fraction_theta_full 0.999
_diffrn_measured_fraction_theta_max 0.999
_diffrn_measurement_device_type 'Bruker APEX-II CCD'
_diffrn_measurement_method '\f and \w scans'
_diffrn_radiation_monochromator graphite
_diffrn_radiation_type MoK\a
_diffrn_radiation_wavelength 0.71073
_diffrn_reflns_av_R_equivalents 0.0361
_diffrn_reflns_av_unetI/netI 0.0267
_diffrn_reflns_Laue_measured_fraction_full 0.999
_diffrn_reflns_Laue_measured_fraction_max 0.999
_diffrn_reflns_limit_h_max 36
_diffrn_reflns_limit_h_min -36
_diffrn_reflns_limit_k_max 29
_diffrn_reflns_limit_k_min -36
_diffrn_reflns_limit_l_max 32
_diffrn_reflns_limit_l_min -32
_diffrn_reflns_number 46836
_diffrn_reflns_point_group_measured_fraction_full 0.999
_diffrn_reflns_point_group_measured_fraction_max 0.999
_diffrn_reflns_theta_full 26.000
_diffrn_reflns_theta_max 27.518
_diffrn_reflns_theta_min 1.450
_diffrn_standards_number 0
_exptl_absorpt_coefficient_mu 0.614
_exptl_absorpt_correction_T_max 0.7456
_exptl_absorpt_correction_T_min 0.6707
_exptl_absorpt_correction_type multi-scan
_exptl_absorpt_process_details
;
SADABS-2008/1 (Bruker,2008) was used for absorption correction.
wR2(int) was 0.0529 before and 0.0435 after correction.
The Ratio of minimum to maximum transmission is 0.8995.
The \l/2 correction factor is 0.0015.
;
_exptl_crystal_colour blue
_exptl_crystal_density_diffrn 1.042
_exptl_crystal_description block
_exptl_crystal_F_000 5706
_exptl_crystal_recrystallization_method 'Vapour deposition'
_exptl_crystal_size_max 0.39
_exptl_crystal_size_mid 0.35
_exptl_crystal_size_min 0.32
_refine_diff_density_max 0.541
_refine_diff_density_min -0.497
_refine_diff_density_rms 0.054
_refine_ls_extinction_method none
_refine_ls_goodness_of_fit_ref 1.060
_refine_ls_hydrogen_treatment constr
_refine_ls_matrix_type full
_refine_ls_number_parameters 370
_refine_ls_number_reflns 8717
_refine_ls_number_restraints 0
_refine_ls_restrained_S_all 1.060
_refine_ls_R_factor_all 0.0574
_refine_ls_R_factor_gt 0.0397
_refine_ls_shift/su_max 0.001
_refine_ls_shift/su_mean 0.000
_refine_ls_structure_factor_coef Fsqd
_refine_ls_weighting_details 'w=1/[\s^2^(Fo^2^)+(0.0600P)^2^+16.3494P] where P=(Fo^2^+2Fc^2^)/3'
_refine_ls_weighting_scheme calc
_refine_ls_wR_factor_gt 0.1056
_refine_ls_wR_factor_ref 0.1142
_reflns_Friedel_coverage 0.000
_reflns_number_gt 6619
_reflns_number_total 8717
_reflns_threshold_expression 'I > 2\s(I)'
_cod_data_source_file c7dt01748k2.cif
_cod_data_source_block coicy2cl2
_cod_original_cell_volume 17055(2)
_cod_database_code 7043827
_shelxl_version_number 2014-3
_shelx_space_group_comment
;
The symmetry employed for this shelxl refinement is uniquely defined
by the following loop, which should always be used as a source of
symmetry information in preference to the above space-group names.
They are only intended as comments.
;
_shelx_estimated_absorpt_t_max 0.828
_shelx_estimated_absorpt_t_min 0.796
_olex2_refinement_description
;
1. Fixed Uiso
 At 1.2 times of:
  All C(H) groups, All C(H,H) groups, All C(H,H,H,H) groups
2. Others
 Fixed Sof: H25(0.5) H25A(0.5) H28A(0.5) H28B(0.5) H28C(0.5) H28D(0.5)
 C26(0.5) H26A(0.5) H26B(0.5) C27(0.5) H27A(0.5) H27B(0.5) C29(0.5) H29A(0.5)
 H29B(0.5) C30(0.5) H30A(0.5) H30B(0.5) C31(0.5) H31A(0.5) H31B(0.5) C32(0.5)
 H32A(0.5) H32B(0.5) C34(0.5) H34A(0.5) H34B(0.5) C35(0.5) H35A(0.5) H35B(0.5)
3.a Ternary CH refined with riding coordinates:
 C5(H5), C11(H11), C19(H19), C25(H25), C25(H25A)
3.b Secondary CH2 refined with riding coordinates:
 C6(H6A,H6B), C7(H7A,H7B), C8(H8A,H8B), C9(H9A,H9B), C10(H10A,H10B), C12(H12A,
 H12B), C13(H13A,H13B), C14(H14A,H14B), C15(H15A,H15B), C16(H16A,H16B),
 C20(H20A,H20B), C21(H21A,H21B), C22(H22A,H22B), C23(H23A,H23B), C24(H24A,H24B),
  C28(H28A,H28B), C28(H28C,H28D), C26(H26A,H26B), C27(H27A,H27B), C29(H29A,
 H29B), C30(H30A,H30B), C31(H31A,H31B), C32(H32A,H32B), C34(H34A,H34B),
 C35(H35A,H35B)
3.c Aromatic/amide H refined with riding coordinates:
 C3(H3), C4(H4), C17(H17), C18(H18)
;
_olex2_submission_special_instructions 'No special instructions were received'

loop_
_space_group_symop_operation_xyz
'x, y, z'
'-y, x-y, z'
'-x+y, -x, z'
'x+2/3, y+1/3, z+1/3'
'-y+2/3, x-y+1/3, z+1/3'
'-x+y+2/3, -x+1/3, z+1/3'
'x+1/3, y+2/3, z+2/3'
'-y+1/3, x-y+2/3, z+2/3'
'-x+y+1/3, -x+2/3, z+2/3'
'-x, -y, -z'
'y, -x+y, -z'
'x-y, x, -z'
'-x+2/3, -y+1/3, -z+1/3'
'y+2/3, -x+y+1/3, -z+1/3'
'x-y+2/3, x+1/3, -z+1/3'
'-x+1/3, -y+2/3, -z+2/3'
'y+1/3, -x+y+2/3, -z+2/3'
'x-y+1/3, x+2/3, -z+2/3'

loop_
_atom_site_label
_atom_site_type_symbol
_atom_site_fract_x
_atom_site_fract_y
_atom_site_fract_z
_atom_site_U_iso_or_equiv
_atom_site_adp_type
_atom_site_occupancy
_atom_site_site_symmetry_order
_atom_site_calc_flag
_atom_site_refinement_flags_posn
_atom_site_refinement_flags_occupancy
_atom_site_disorder_assembly
_atom_site_disorder_group
Co1 Co 0.35005(2) 0.03525(2) 0.44184(2) 0.02541(8) Uani 1 1 d . . . .
Cl1 Cl 0.32643(3) 0.10117(2) 0.44583(3) 0.05036(16) Uani 1 1 d . . . .
Cl2 Cl 0.42672(2) 0.06094(3) 0.49159(2) 0.04717(15) Uani 1 1 d . . . .
N1 N 0.23994(6) -0.05534(6) 0.49279(6) 0.0268(3) Uani 1 1 d . . . .
N2 N 0.29168(6) -0.08655(6) 0.46683(6) 0.0272(3) Uani 1 1 d . . . .
N3 N 0.32202(6) 0.01758(6) 0.32394(6) 0.0257(3) Uani 1 1 d . . . .
N4 N 0.40774(6) 0.04622(6) 0.33210(6) 0.0269(3) Uani 1 1 d . . . .
C1 C 0.28952(7) -0.03953(7) 0.46970(7) 0.0248(3) Uani 1 1 d . . . .
C2 C 0.36150(7) 0.03020(7) 0.36132(7) 0.0238(3) Uani 1 1 d . . . .
C3 C 0.21269(8) -0.11079(8) 0.50425(8) 0.0332(4) Uani 1 1 d . . . .
H3 H 0.1776 -0.1312 0.5207 0.040 Uiso 1 1 calc R . . .
C4 C 0.24476(8) -0.13041(8) 0.48798(8) 0.0337(4) Uani 1 1 d . . . .
H4 H 0.2369 -0.1674 0.4904 0.040 Uiso 1 1 calc R . . .
C5 C 0.21978(7) -0.01752(7) 0.50632(8) 0.0283(4) Uani 1 1 d . . . .
H5 H 0.2395 0.0156 0.4829 0.034 Uiso 1 1 calc R . . .
C6 C 0.23307(10) 0.00129(10) 0.56401(9) 0.0447(5) Uani 1 1 d . . . .
H6A H 0.2732 0.0186 0.5700 0.054 Uiso 1 1 calc R . . .
H6B H 0.2143 -0.0308 0.5883 0.054 Uiso 1 1 calc R . . .
C7 C 0.21425(11) 0.04262(11) 0.57635(10) 0.0495(6) Uani 1 1 d . . . .
H7A H 0.2212 0.0532 0.6146 0.059 Uiso 1 1 calc R . . .
H7B H 0.2359 0.0762 0.5546 0.059 Uiso 1 1 calc R . . .
C8 C 0.15348(10) 0.01888(10) 0.56435(9) 0.0466(5) Uani 1 1 d . . . .
H8A H 0.1315 -0.0121 0.5890 0.056 Uiso 1 1 calc R . . .
H8B H 0.1432 0.0474 0.5705 0.056 Uiso 1 1 calc R . . .
C9 C 0.14039(9) -0.00114(9) 0.50699(9) 0.0408(5) Uani 1 1 d . . . .
H9A H 0.1594 0.0305 0.4823 0.049 Uiso 1 1 calc R . . .
H9B H 0.1003 -0.0183 0.5008 0.049 Uiso 1 1 calc R . . .
C10 C 0.15873(8) -0.04308(8) 0.49523(9) 0.0356(4) Uani 1 1 d . . . .
H10A H 0.1379 -0.0759 0.5181 0.043 Uiso 1 1 calc R . . .
H10B H 0.1511 -0.0548 0.4573 0.043 Uiso 1 1 calc R . . .
C11 C 0.33878(8) -0.08974(8) 0.44526(8) 0.0315(4) Uani 1 1 d . . . .
H11 H 0.3627 -0.0548 0.4254 0.038 Uiso 1 1 calc R . . .
C12 C 0.31978(10) -0.13686(10) 0.40565(9) 0.0436(5) Uani 1 1 d . . . .
H12A H 0.2996 -0.1315 0.3759 0.052 Uiso 1 1 calc R . . .
H12B H 0.2944 -0.1719 0.4238 0.052 Uiso 1 1 calc R . . .
C13 C 0.36873(12) -0.13981(12) 0.38326(10) 0.0588(7) Uani 1 1 d . . . .
H13A H 0.3554 -0.1721 0.3594 0.071 Uiso 1 1 calc R . . .
H13B H 0.3919 -0.1065 0.3617 0.071 Uiso 1 1 calc R . . .
C14 C 0.40282(14) -0.14420(16) 0.42798(13) 0.0790(10) Uani 1 1 d . . . .
H14A H 0.4353 -0.1442 0.4125 0.095 Uiso 1 1 calc R . . .
H14B H 0.3807 -0.1793 0.4474 0.095 Uiso 1 1 calc R . . .
C15 C 0.42183(12) -0.09630(15) 0.46727(13) 0.0725(9) Uani 1 1 d . . . .
H15A H 0.4429 -0.1007 0.4967 0.087 Uiso 1 1 calc R . . .
H15B H 0.4464 -0.0614 0.4486 0.087 Uiso 1 1 calc R . . .
C16 C 0.37268(10) -0.09411(11) 0.49042(9) 0.0442(5) Uani 1 1 d . . . .
H16A H 0.3497 -0.1277 0.5117 0.053 Uiso 1 1 calc R . . .
H16B H 0.3857 -0.0620 0.5145 0.053 Uiso 1 1 calc R . . .
C17 C 0.34326(8) 0.02652(8) 0.27258(7) 0.0289(4) Uani 1 1 d . . . .
H17 H 0.3237 0.0212 0.2400 0.035 Uiso 1 1 calc R . . .
C18 C 0.39710(8) 0.04426(8) 0.27791(7) 0.0302(4) Uani 1 1 d . . . .
H18 H 0.4230 0.0537 0.2497 0.036 Uiso 1 1 calc R . . .
C19 C 0.26322(7) -0.00723(8) 0.33654(8) 0.0306(4) Uani 1 1 d . . . .
H19 H 0.2595 -0.0100 0.3764 0.037 Uiso 1 1 calc R . . .
C20 C 0.23137(9) -0.06545(9) 0.31409(10) 0.0451(5) Uani 1 1 d . . . .
H20A H 0.2476 -0.0874 0.3276 0.054 Uiso 1 1 calc R . . .
H20B H 0.2339 -0.0643 0.2745 0.054 Uiso 1 1 calc R . . .
C21 C 0.17094(9) -0.09260(11) 0.33106(12) 0.0586(7) Uani 1 1 d . . . .
H21A H 0.1504 -0.1298 0.3151 0.070 Uiso 1 1 calc R . . .
H21B H 0.1683 -0.0966 0.3706 0.070 Uiso 1 1 calc R . . .
C22 C 0.14559(10) -0.05934(13) 0.31345(12) 0.0659(8) Uani 1 1 d . . . .
H22A H 0.1074 -0.0765 0.3270 0.079 Uiso 1 1 calc R . . .
H22B H 0.1443 -0.0589 0.2738 0.079 Uiso 1 1 calc R . . .
C23 C 0.17834(10) -0.00061(12) 0.33423(11) 0.0573(7) Uani 1 1 d . . . .
H23A H 0.1759 -0.0009 0.3738 0.069 Uiso 1 1 calc R . . .
H23B H 0.1620 0.0209 0.3202 0.069 Uiso 1 1 calc R . . .
C24 C 0.23926(9) 0.02750(10) 0.31761(10) 0.0449(5) Uani 1 1 d . . . .
H24A H 0.2425 0.0315 0.2781 0.054 Uiso 1 1 calc R . . .
H24B H 0.2597 0.0646 0.3338 0.054 Uiso 1 1 calc R . . .
C25 C 0.46159(7) 0.06166(8) 0.35582(7) 0.0303(4) Uani 1 1 d . . . .
H25 H 0.4614 0.0736 0.3935 0.036 Uiso 0.5 1 calc R P A 1
H25A H 0.4540 0.0499 0.3942 0.036 Uiso 0.5 1 calc R P B 2
C28 C 0.57539(11) 0.08952(18) 0.35935(12) 0.0777(11) Uani 1 1 d . . . .
H28A H 0.6086 0.1033 0.3820 0.093 Uiso 0.5 1 calc R P C 1
H28B H 0.5842 0.0798 0.3240 0.093 Uiso 0.5 1 calc R P C 1
H28C H 0.5882 0.1004 0.3220 0.093 Uiso 0.5 1 calc R P D 2
H28D H 0.6069 0.0939 0.3810 0.093 Uiso 0.5 1 calc R P D 2
C26 C 0.51037(17) 0.11309(19) 0.3245(2) 0.0386(10) Uani 0.5 1 d . P E 1
H26A H 0.5118 0.1029 0.2868 0.046 Uiso 0.5 1 calc R P E 1
H26B H 0.5036 0.1444 0.3246 0.046 Uiso 0.5 1 calc R P E 1
C27 C 0.56486(19) 0.1294(2) 0.3524(2) 0.0407(11) Uani 0.5 1 d . P E 1
H27A H 0.5950 0.1587 0.3312 0.049 Uiso 0.5 1 calc R P E 1
H27B H 0.5648 0.1452 0.3879 0.049 Uiso 0.5 1 calc R P E 1
C29 C 0.5262(2) 0.0333(2) 0.3868(2) 0.0399(12) Uani 0.5 1 d . P E 1
H29A H 0.5348 0.0032 0.3837 0.048 Uiso 0.5 1 calc R P E 1
H29B H 0.5229 0.0397 0.4254 0.048 Uiso 0.5 1 calc R P E 1
C30 C 0.47224(19) 0.01745(19) 0.3578(2) 0.0330(9) Uani 0.5 1 d . P E 1
H30A H 0.4740 0.0057 0.3208 0.040 Uiso 0.5 1 calc R P E 1
H30B H 0.4416 -0.0140 0.3765 0.040 Uiso 0.5 1 calc R P E 1
C31 C 0.4979(2) 0.11843(19) 0.3570(3) 0.0469(11) Uani 0.5 1 d . P E 2
H31A H 0.4806 0.1366 0.3764 0.056 Uiso 0.5 1 calc R P E 2
H31B H 0.5056 0.1328 0.3199 0.056 Uiso 0.5 1 calc R P E 2
C32 C 0.5522(2) 0.1323(2) 0.3848(3) 0.0597(15) Uani 0.5 1 d . P E 2
H32A H 0.5464 0.1268 0.4240 0.072 Uiso 0.5 1 calc R P E 2
H32B H 0.5800 0.1712 0.3782 0.072 Uiso 0.5 1 calc R P E 2
C34 C 0.4853(2) 0.0273(2) 0.3306(2) 0.0441(12) Uani 0.5 1 d . P E 2
H34A H 0.4582 -0.0124 0.3337 0.053 Uiso 0.5 1 calc R P E 2
H34B H 0.4932 0.0364 0.2921 0.053 Uiso 0.5 1 calc R P E 2
C35 C 0.5381(2) 0.0405(3) 0.3602(3) 0.0497(14) Uani 0.5 1 d . P E 2
H35A H 0.5287 0.0291 0.3981 0.060 Uiso 0.5 1 calc R P E 2
H35B H 0.5526 0.0179 0.3446 0.060 Uiso 0.5 1 calc R P E 2

loop_
_atom_site_aniso_label
_atom_site_aniso_U_11
_atom_site_aniso_U_22
_atom_site_aniso_U_33
_atom_site_aniso_U_23
_atom_site_aniso_U_13
_atom_site_aniso_U_12
Co1 0.02730(14) 0.02321(13) 0.02145(13) 0.00082(9) 0.00399(9) 0.00942(10)
Cl1 0.0593(4) 0.0285(3) 0.0651(4) 0.0052(2) 0.0288(3) 0.0234(2)
Cl2 0.0335(3) 0.0601(3) 0.0263(2) 0.0038(2) -0.00043(19) 0.0073(2)
N1 0.0255(7) 0.0225(7) 0.0292(8) 0.0024(6) 0.0008(6) 0.0096(6)
N2 0.0299(8) 0.0244(7) 0.0268(8) -0.0006(6) -0.0003(6) 0.0133(6)
N3 0.0264(7) 0.0286(8) 0.0223(7) 0.0027(6) 0.0013(6) 0.0139(6)
N4 0.0271(8) 0.0347(8) 0.0224(7) 0.0003(6) 0.0021(6) 0.0179(7)
C1 0.0263(9) 0.0240(8) 0.0224(8) 0.0000(7) -0.0001(7) 0.0114(7)
C2 0.0269(9) 0.0237(8) 0.0230(8) 0.0022(6) 0.0015(7) 0.0142(7)
C3 0.0294(10) 0.0240(9) 0.0401(11) 0.0062(8) 0.0032(8) 0.0089(8)
C4 0.0348(10) 0.0241(9) 0.0360(10) 0.0025(8) 0.0012(8) 0.0101(8)
C5 0.0265(9) 0.0262(9) 0.0321(10) 0.0032(7) 0.0038(7) 0.0130(7)
C6 0.0541(14) 0.0494(13) 0.0427(12) -0.0143(10) -0.0157(10) 0.0348(11)
C7 0.0693(16) 0.0554(14) 0.0403(12) -0.0150(11) -0.0162(11) 0.0436(13)
C8 0.0585(14) 0.0515(13) 0.0436(12) 0.0037(10) 0.0128(11) 0.0378(12)
C9 0.0312(10) 0.0420(12) 0.0511(13) -0.0005(10) -0.0001(9) 0.0197(9)
C10 0.0270(10) 0.0370(11) 0.0406(11) -0.0012(9) 0.0006(8) 0.0143(9)
C11 0.0350(10) 0.0352(10) 0.0274(9) -0.0028(8) 0.0033(8) 0.0200(9)
C12 0.0574(14) 0.0481(13) 0.0355(11) -0.0104(10) -0.0060(10) 0.0341(12)
C13 0.0771(19) 0.0709(18) 0.0450(14) -0.0173(12) 0.0052(13) 0.0494(16)
C14 0.088(2) 0.124(3) 0.0702(19) -0.0338(19) -0.0088(16) 0.087(2)
C15 0.0603(17) 0.121(3) 0.0652(18) -0.0318(18) -0.0154(14) 0.0673(19)
C16 0.0465(12) 0.0636(15) 0.0339(11) -0.0127(10) -0.0072(9) 0.0361(12)
C17 0.0349(10) 0.0322(9) 0.0203(8) 0.0009(7) -0.0002(7) 0.0173(8)
C18 0.0354(10) 0.0351(10) 0.0215(9) 0.0018(7) 0.0044(7) 0.0187(8)
C19 0.0268(9) 0.0376(10) 0.0276(9) 0.0053(8) 0.0019(7) 0.0162(8)
C20 0.0312(11) 0.0398(12) 0.0532(14) -0.0042(10) -0.0011(10) 0.0093(9)
C21 0.0313(12) 0.0547(15) 0.0692(17) -0.0024(13) 0.0030(11) 0.0060(11)
C22 0.0256(11) 0.095(2) 0.0611(17) 0.0143(15) -0.0011(11) 0.0177(13)
C23 0.0427(13) 0.086(2) 0.0588(15) 0.0343(14) 0.0181(11) 0.0436(14)
C24 0.0373(11) 0.0581(14) 0.0470(13) 0.0180(11) 0.0119(10) 0.0296(11)
C25 0.0275(9) 0.0435(11) 0.0241(9) -0.0010(8) 0.0013(7) 0.0209(9)
C28 0.0348(14) 0.149(3) 0.0500(16) 0.0266(18) 0.0089(12) 0.047(2)
C26 0.025(2) 0.041(2) 0.049(3) 0.019(2) 0.0072(19) 0.0161(18)
C27 0.029(2) 0.037(2) 0.047(3) 0.006(2) 0.007(2) 0.0106(19)
C29 0.034(3) 0.043(3) 0.049(3) 0.017(2) 0.013(2) 0.024(2)
C30 0.033(2) 0.030(2) 0.037(3) 0.001(2) 0.002(2) 0.0169(18)
C31 0.038(3) 0.038(2) 0.066(3) 0.002(2) -0.017(2) 0.020(2)
C32 0.040(3) 0.043(3) 0.086(4) 0.002(3) -0.028(3) 0.013(2)
C34 0.043(3) 0.054(3) 0.052(3) -0.011(3) -0.004(2) 0.036(3)
C35 0.038(3) 0.062(4) 0.065(4) 0.007(3) 0.004(3) 0.037(3)

loop_
_atom_type_symbol
_atom_type_description
_atom_type_scat_dispersion_real
_atom_type_scat_dispersion_imag
_atom_type_scat_source
C C 0.0033 0.0016 'International Tables Vol C Tables 4.2.6.8 and 6.1.1.4'
H H 0.0000 0.0000 'International Tables Vol C Tables 4.2.6.8 and 6.1.1.4'
Cl Cl 0.1484 0.1585 'International Tables Vol C Tables 4.2.6.8 and 6.1.1.4'
Co Co 0.3494 0.9721 'International Tables Vol C Tables 4.2.6.8 and 6.1.1.4'
N N 0.0061 0.0033 'International Tables Vol C Tables 4.2.6.8 and 6.1.1.4'

loop_
_geom_angle_atom_site_label_1
_geom_angle_atom_site_label_2
_geom_angle_atom_site_label_3
_geom_angle
Cl1 Co1 Cl2 109.66(3)
C1 Co1 Cl1 113.02(5)
C1 Co1 Cl2 108.02(5)
C2 Co1 Cl1 102.72(5)
C2 Co1 Cl2 113.64(5)
C2 Co1 C1 109.83(7)
C1 N1 C3 110.87(15)
C1 N1 C5 124.21(14)
C3 N1 C5 124.84(15)
C1 N2 C4 111.19(15)
C1 N2 C11 123.97(15)
C4 N2 C11 124.83(16)
C2 N3 C17 111.60(15)
C2 N3 C19 123.80(15)
C17 N3 C19 124.39(15)
C2 N4 C18 111.17(15)
C2 N4 C25 123.67(15)
C18 N4 C25 125.12(15)
N1 C1 Co1 131.80(13)
N2 C1 Co1 124.19(13)
N2 C1 N1 104.00(14)
N3 C2 Co1 123.82(12)
N3 C2 N4 103.91(14)
N4 C2 Co1 131.40(13)
N1 C3 H3 126.4
C4 C3 N1 107.19(17)
C4 C3 H3 126.4
N2 C4 H4 126.6
C3 C4 N2 106.75(17)
C3 C4 H4 126.6
N1 C5 H5 107.7
N1 C5 C6 110.68(15)
N1 C5 C10 111.64(15)
C6 C5 H5 107.7
C6 C5 C10 111.20(17)
C10 C5 H5 107.7
C5 C6 H6A 109.7
C5 C6 H6B 109.7
C5 C6 C7 109.75(17)
H6A C6 H6B 108.2
C7 C6 H6A 109.7
C7 C6 H6B 109.7
C6 C7 H7A 109.3
C6 C7 H7B 109.3
H7A C7 H7B 108.0
C8 C7 C6 111.5(2)
C8 C7 H7A 109.3
C8 C7 H7B 109.3
C7 C8 H8A 109.4
C7 C8 H8B 109.4
H8A C8 H8B 108.0
C9 C8 C7 111.09(18)
C9 C8 H8A 109.4
C9 C8 H8B 109.4
C8 C9 H9A 109.5
C8 C9 H9B 109.5
C8 C9 C10 110.74(18)
H9A C9 H9B 108.1
C10 C9 H9A 109.5
C10 C9 H9B 109.5
C5 C10 C9 109.67(16)
C5 C10 H10A 109.7
C5 C10 H10B 109.7
C9 C10 H10A 109.7
C9 C10 H10B 109.7
H10A C10 H10B 108.2
N2 C11 H11 107.7
N2 C11 C12 110.85(16)
N2 C11 C16 110.65(15)
C12 C11 H11 107.7
C12 C11 C16 111.91(17)
C16 C11 H11 107.7
C11 C12 H12A 109.5
C11 C12 H12B 109.5
C11 C12 C13 110.6(2)
H12A C12 H12B 108.1
C13 C12 H12A 109.5
C13 C12 H12B 109.5
C12 C13 H13A 109.4
C12 C13 H13B 109.4
H13A C13 H13B 108.0
C14 C13 C12 111.0(2)
C14 C13 H13A 109.4
C14 C13 H13B 109.4
C13 C14 H14A 109.5
C13 C14 H14B 109.5
C13 C14 C15 110.9(2)
H14A C14 H14B 108.0
C15 C14 H14A 109.5
C15 C14 H14B 109.5
C14 C15 H15A 109.5
C14 C15 H15B 109.5
H15A C15 H15B 108.1
C16 C15 C14 110.7(2)
C16 C15 H15A 109.5
C16 C15 H15B 109.5
C11 C16 C15 109.82(19)
C11 C16 H16A 109.7
C11 C16 H16B 109.7
C15 C16 H16A 109.7
C15 C16 H16B 109.7
H16A C16 H16B 108.2
N3 C17 H17 126.9
C18 C17 N3 106.25(16)
C18 C17 H17 126.9
N4 C18 H18 126.5
C17 C18 N4 107.06(16)
C17 C18 H18 126.5
N3 C19 H19 107.4
N3 C19 C20 110.35(16)
N3 C19 C24 112.61(16)
C20 C19 H19 107.4
C24 C19 H19 107.4
C24 C19 C20 111.45(18)
C19 C20 H20A 109.7
C19 C20 H20B 109.7
C19 C20 C21 110.03(19)
H20A C20 H20B 108.2
C21 C20 H20A 109.7
C21 C20 H20B 109.7
C20 C21 H21A 109.4
C20 C21 H21B 109.4
H21A C21 H21B 108.0
C22 C21 C20 111.3(2)
C22 C21 H21A 109.4
C22 C21 H21B 109.4
C21 C22 H22A 109.4
C21 C22 H22B 109.4
C21 C22 C23 111.0(2)
H22A C22 H22B 108.0
C23 C22 H22A 109.4
C23 C22 H22B 109.4
C22 C23 H23A 109.2
C22 C23 H23B 109.2
C22 C23 C24 112.2(2)
H23A C23 H23B 107.9
C24 C23 H23A 109.2
C24 C23 H23B 109.2
C19 C24 C23 108.91(18)
C19 C24 H24A 109.9
C19 C24 H24B 109.9
C23 C24 H24A 109.9
C23 C24 H24B 109.9
H24A C24 H24B 108.3
N4 C25 H25 107.5
N4 C25 H25A 105.6
N4 C25 C26 110.9(2)
N4 C25 C34 110.5(2)
C26 C25 H25 107.5
C30 C25 N4 113.1(2)
C30 C25 H25 107.5
C30 C25 C26 110.2(3)
C31 C25 N4 113.6(2)
C31 C25 H25A 105.6
C31 C25 C34 115.0(4)
C34 C25 H25A 105.6
H28A C28 H28B 107.4
H28C C28 H28D 108.0
C27 C28 H28A 108.3
C27 C28 H28B 108.3
C27 C28 C29 116.0(3)
C29 C28 H28A 108.3
C29 C28 H28B 108.3
C32 C28 H28C 109.5
C32 C28 H28D 109.5
C35 C28 H28C 109.5
C35 C28 H28D 109.5
C35 C28 C32 110.9(4)
C25 C26 H26A 109.9
C25 C26 H26B 109.9
H26A C26 H26B 108.3
C27 C26 C25 108.8(3)
C27 C26 H26A 109.9
C27 C26 H26B 109.9
C28 C27 C26 115.1(4)
C28 C27 H27A 108.5
C28 C27 H27B 108.5
C26 C27 H27A 108.5
C26 C27 H27B 108.5
H27A C27 H27B 107.5
C28 C29 H29A 110.0
C28 C29 H29B 110.0
H29A C29 H29B 108.4
C30 C29 C28 108.5(4)
C30 C29 H29A 110.0
C30 C29 H29B 110.0
C25 C30 C29 112.0(4)
C25 C30 H30A 109.2
C25 C30 H30B 109.2
C29 C30 H30A 109.2
C29 C30 H30B 109.2
H30A C30 H30B 107.9
C25 C31 H31A 109.4
C25 C31 H31B 109.4
C25 C31 C32 111.4(4)
H31A C31 H31B 108.0
C32 C31 H31A 109.4
C32 C31 H31B 109.4
C28 C32 H32A 109.9
C28 C32 H32B 109.9
C31 C32 C28 109.0(4)
C31 C32 H32A 109.9
C31 C32 H32B 109.9
H32A C32 H32B 108.3
C25 C34 H34A 110.0
C25 C34 H34B 110.0
H34A C34 H34B 108.3
C35 C34 C25 108.6(4)
C35 C34 H34A 110.0
C35 C34 H34B 110.0
C28 C35 C34 115.9(5)
C28 C35 H35A 108.3
C28 C35 H35B 108.3
C34 C35 H35A 108.3
C34 C35 H35B 108.3
H35A C35 H35B 107.4

loop_
_geom_bond_atom_site_label_1
_geom_bond_atom_site_label_2
_geom_bond_distance
Co1 Cl1 2.2606(6)
Co1 Cl2 2.2686(6)
Co1 C1 2.0534(17)
Co1 C2 2.0505(17)
N1 C1 1.360(2)
N1 C3 1.379(2)
N1 C5 1.472(2)
N2 C1 1.354(2)
N2 C4 1.382(2)
N2 C11 1.472(2)
N3 C2 1.354(2)
N3 C17 1.382(2)
N3 C19 1.471(2)
N4 C2 1.355(2)
N4 C18 1.380(2)
N4 C25 1.473(2)
C3 H3 0.9500
C3 C4 1.333(3)
C4 H4 0.9500
C5 H5 1.0000
C5 C6 1.514(3)
C5 C10 1.517(3)
C6 H6A 0.9900
C6 H6B 0.9900
C6 C7 1.529(3)
C7 H7A 0.9900
C7 H7B 0.9900
C7 C8 1.520(3)
C8 H8A 0.9900
C8 H8B 0.9900
C8 C9 1.514(3)
C9 H9A 0.9900
C9 H9B 0.9900
C9 C10 1.532(3)
C10 H10A 0.9900
C10 H10B 0.9900
C11 H11 1.0000
C11 C12 1.519(3)
C11 C16 1.519(3)
C12 H12A 0.9900
C12 H12B 0.9900
C12 C13 1.524(3)
C13 H13A 0.9900
C13 H13B 0.9900
C13 C14 1.515(4)
C14 H14A 0.9900
C14 H14B 0.9900
C14 C15 1.529(4)
C15 H15A 0.9900
C15 H15B 0.9900
C15 C16 1.526(3)
C16 H16A 0.9900
C16 H16B 0.9900
C17 H17 0.9500
C17 C18 1.342(3)
C18 H18 0.9500
C19 H19 1.0000
C19 C20 1.525(3)
C19 C24 1.512(3)
C20 H20A 0.9900
C20 H20B 0.9900
C20 C21 1.532(3)
C21 H21A 0.9900
C21 H21B 0.9900
C21 C22 1.496(4)
C22 H22A 0.9900
C22 H22B 0.9900
C22 C23 1.523(4)
C23 H23A 0.9900
C23 H23B 0.9900
C23 C24 1.541(3)
C24 H24A 0.9900
C24 H24B 0.9900
C25 H25 1.0000
C25 H25A 1.0000
C25 C26 1.612(4)
C25 C30 1.417(5)
C25 C31 1.400(5)
C25 C34 1.555(5)
C28 H28A 0.9900
C28 H28B 0.9900
C28 H28C 0.9900
C28 H28D 0.9900
C28 C27 1.306(6)
C28 C29 1.641(6)
C28 C32 1.748(8)
C28 C35 1.246(7)
C26 H26A 0.9900
C26 H26B 0.9900
C26 C27 1.530(7)
C27 H27A 0.9900
C27 H27B 0.9900
C29 H29A 0.9900
C29 H29B 0.9900
C29 C30 1.533(7)
C30 H30A 0.9900
C30 H30B 0.9900
C31 H31A 0.9900
C31 H31B 0.9900
C31 C32 1.537(7)
C32 H32A 0.9900
C32 H32B 0.9900
C34 H34A 0.9900
C34 H34B 0.9900
C34 C35 1.528(7)
C35 H35A 0.9900
C35 H35B 0.9900

loop_
_geom_torsion_atom_site_label_1
_geom_torsion_atom_site_label_2
_geom_torsion_atom_site_label_3
_geom_torsion_atom_site_label_4
_geom_torsion
N1 C3 C4 N2 0.3(2)
N1 C5 C6 C7 177.27(18)
N1 C5 C10 C9 -176.92(16)
N2 C11 C12 C13 179.76(19)
N2 C11 C16 C15 -179.0(2)
N3 C17 C18 N4 -0.5(2)
N3 C19 C20 C21 175.65(19)
N3 C19 C24 C23 -178.04(19)
N4 C25 C26 C27 176.9(3)
N4 C25 C30 C29 -175.2(3)
N4 C25 C31 C32 177.0(4)
N4 C25 C34 C35 -174.4(4)
C1 N1 C3 C4 -0.5(2)
C1 N1 C5 C6 -94.2(2)
C1 N1 C5 C10 141.39(17)
C1 N2 C4 C3 0.1(2)
C1 N2 C11 C12 -131.95(19)
C1 N2 C11 C16 103.3(2)
C2 N3 C17 C18 1.0(2)
C2 N3 C19 C20 -113.0(2)
C2 N3 C19 C24 121.7(2)
C2 N4 C18 C17 -0.3(2)
C2 N4 C25 C26 -141.1(3)
C2 N4 C25 C30 94.5(3)
C2 N4 C25 C31 -103.4(4)
C2 N4 C25 C34 125.7(3)
C3 N1 C1 Co1 179.04(14)
C3 N1 C1 N2 0.6(2)
C3 N1 C5 C6 82.2(2)
C3 N1 C5 C10 -42.2(2)
C4 N2 C1 Co1 -179.03(13)
C4 N2 C1 N1 -0.4(2)
C4 N2 C11 C12 49.8(2)
C4 N2 C11 C16 -75.0(2)
C5 N1 C1 Co1 -4.1(3)
C5 N1 C1 N2 177.44(16)
C5 N1 C3 C4 -177.37(17)
C5 C6 C7 C8 55.9(3)
C6 C5 C10 C9 58.9(2)
C6 C7 C8 C9 -55.4(3)
C7 C8 C9 C10 56.0(2)
C8 C9 C10 C5 -57.4(2)
C10 C5 C6 C7 -58.0(2)
C11 N2 C1 Co1 2.5(2)
C11 N2 C1 N1 -178.87(15)
C11 N2 C4 C3 178.54(17)
C11 C12 C13 C14 55.5(3)
C12 C11 C16 C15 56.9(3)
C12 C13 C14 C15 -56.3(4)
C13 C14 C15 C16 57.3(4)
C14 C15 C16 C11 -56.9(3)
C16 C11 C12 C13 -56.2(3)
C17 N3 C2 Co1 169.28(12)
C17 N3 C2 N4 -1.15(19)
C17 N3 C19 C20 61.2(2)
C17 N3 C19 C24 -64.1(2)
C18 N4 C2 Co1 -168.54(14)
C18 N4 C2 N3 0.9(2)
C18 N4 C25 C26 41.2(3)
C18 N4 C25 C30 -83.2(3)
C18 N4 C25 C31 78.9(4)
C18 N4 C25 C34 -52.0(3)
C19 N3 C2 Co1 -15.9(2)
C19 N3 C2 N4 173.70(16)
C19 N3 C17 C18 -173.78(17)
C19 C20 C21 C22 56.8(3)
C20 C19 C24 C23 57.3(3)
C20 C21 C22 C23 -55.4(3)
C21 C22 C23 C24 55.4(3)
C22 C23 C24 C19 -55.7(3)
C24 C19 C20 C21 -58.4(2)
C25 N4 C2 Co1 13.5(3)
C25 N4 C2 N3 -177.13(16)
C25 N4 C18 C17 177.69(17)
C25 C26 C27 C28 53.1(6)
C25 C31 C32 C28 47.1(6)
C25 C34 C35 C28 -59.3(7)
C28 C29 C30 C25 -52.8(5)
C26 C25 C30 C29 60.0(5)
C26 C25 C31 C32 -89.9(6)
C26 C25 C34 C35 74.9(5)
C27 C28 C29 C30 48.2(6)
C27 C28 C32 C31 67.5(6)
C27 C28 C35 C34 24.8(8)
C29 C28 C27 C26 -50.4(6)
C29 C28 C32 C31 -69.2(5)
C29 C28 C35 C34 108.4(10)
C30 C25 C26 C27 -57.1(5)
C30 C25 C31 C32 -24.8(8)
C30 C25 C34 C35 -73.6(7)
C31 C25 C26 C27 75.3(5)
C31 C25 C30 C29 26.4(6)
C31 C25 C34 C35 55.4(6)
C32 C28 C27 C26 -99.9(7)
C32 C28 C29 C30 70.8(4)
C32 C28 C35 C34 56.4(7)
C34 C25 C26 C27 -72.7(4)
C34 C25 C30 C29 93.8(7)
C34 C25 C31 C32 -54.3(6)
C35 C28 C27 C26 -23.0(7)
C35 C28 C29 C30 -61.6(8)
C35 C28 C32 C31 -50.0(6)

loop_
_smtbx_masks_void_nr
_smtbx_masks_void_average_x
_smtbx_masks_void_average_y
_smtbx_masks_void_average_z
_smtbx_masks_void_volume
_smtbx_masks_void_count_electrons
1 0.000 0.000 -0.299 1412.0 356.7
2 0.333 0.667 -0.127 1412.0 356.7
3 0.667 0.333 -0.460 1412.0 356.7
